data_1563936
loop_
_publ_author_name
'Bejan, Dana'
'Bahrin, Lucian Gabriel'
'Shova, Sergiu'
'Sardaru, Monica'
'Clima, Lilia'
'Nicolescu, Alina'
'Marangoci, Narcisa'
'Lozan, Vasile'
'Janiak, Christoph'

_publ_section_title
;
 Spontaneous resolution of non-centrosymmetric coordination polymers of
 zinc(II) with achiral imidazole-biphenyl-carboxylate ligands
;
_journal_name_full 'Inorganica Chimica Acta'
_journal_page_first 275
_journal_page_last 283
_journal_paper_doi 10.1016/j.ica.2018.05.024
_journal_volume 482
_journal_year 2018
_chemical_absolute_configuration ad
_chemical_formula_moiety '0.5(C64 H44 N8 O8 Zn2)'
_chemical_formula_sum 'C32 H22 N4 O4 Zn'
_chemical_formula_weight 591.91
_space_group_crystal_system orthorhombic
_space_group_IT_number 41
_space_group_name_Hall 'A 2 -2ab'
_space_group_name_H-M_alt 'A e a 2'
_atom_sites_solution_hydrogens geom
_atom_sites_solution_primary direct
_atom_sites_solution_secondary difmap
_cell_angle_alpha 90.00
_cell_angle_beta 90.00
_cell_angle_gamma 90.00
_cell_formula_units_Z 4
_cell_length_a 15.9969(18)
_cell_length_b 21.6823(19)
_cell_length_c 7.5937(9)
_cell_measurement_reflns_used 1437
_cell_measurement_temperature 200.05(10)
_cell_measurement_theta_max 26.3210
_cell_measurement_theta_min 1.8670
_cell_volume 2633.9(5)
_computing_cell_refinement 'CrysAlisPro 1.171.38.46 (Rigaku OD, 2015)'
_computing_data_collection 'CrysAlisPro 1.171.38.46 (Rigaku OD, 2015)'
_computing_data_reduction 'CrysAlisPro 1.171.38.46 (Rigaku OD, 2015)'
_computing_molecular_graphics 'Olex2 (Dolomanov et al., 2009)'
_computing_publication_material 'Olex2 (Dolomanov et al., 2009)'
_computing_structure_refinement 'ShelXL (Sheldrick, 2015)'
_computing_structure_solution 'ShelXS (Sheldrick, 2008)'
_diffrn_ambient_environment N~2~
_diffrn_ambient_temperature 200.05(10)
_diffrn_detector 'CCD plate'
_diffrn_detector_area_resol_mean 8.0797
_diffrn_detector_type Eos
_diffrn_measured_fraction_theta_full 1.000
_diffrn_measured_fraction_theta_max 1.000
_diffrn_measurement_details
;
List of Runs (angles in degrees, time in seconds):

  # Type    Start    End  Width  t~exp~   \w     \q     \k     \f   Frames
--------------------------------------------------------------------------
  1  \w    -94.00 -38.00   1.00   30.00    --  -23.85-178.00  60.00   56
  2  \w    -35.00  21.00   1.00   30.00    --   26.19 -57.00 -90.00   56
  3  \w    -40.00  16.00   1.00   30.00    --   26.19 -57.00  30.00   56
  4  \w     38.00  78.00   1.00   30.00    --   26.04  57.00 150.00   40
  5  \w     33.00  67.00   1.00   30.00    --   26.04  57.00 120.00   34
;
_diffrn_measurement_device 'four-circle diffractometer'
_diffrn_measurement_device_type 'Xcalibur, Eos'
_diffrn_measurement_method '\w scans'
_diffrn_orient_matrix_type 'CrysAlisPro convention (1999,Acta A55,543-557)'
_diffrn_orient_matrix_UB_11 -0.0322611000
_diffrn_orient_matrix_UB_12 -0.0170616000
_diffrn_orient_matrix_UB_13 -0.0416184000
_diffrn_orient_matrix_UB_21 -0.0047142000
_diffrn_orient_matrix_UB_22 0.0237632000
_diffrn_orient_matrix_UB_23 -0.0635340000
_diffrn_orient_matrix_UB_31 0.0300929000
_diffrn_orient_matrix_UB_32 -0.0145820000
_diffrn_orient_matrix_UB_33 -0.0544012000
_diffrn_radiation_monochromator graphite
_diffrn_radiation_probe x-ray
_diffrn_radiation_type MoK\a
_diffrn_radiation_wavelength 0.71073
_diffrn_reflns_av_R_equivalents 0.0447
_diffrn_reflns_av_unetI/netI 0.0600
_diffrn_reflns_limit_h_max 19
_diffrn_reflns_limit_h_min -18
_diffrn_reflns_limit_k_max 19
_diffrn_reflns_limit_k_min -25
_diffrn_reflns_limit_l_max 8
_diffrn_reflns_limit_l_min -9
_diffrn_reflns_number 5019
_diffrn_reflns_theta_full 25.03
_diffrn_reflns_theta_max 25.03
_diffrn_reflns_theta_min 1.88
_diffrn_source 'fine-focus sealed X-ray tube'
_diffrn_source_type 'Enhance (Mo) X-ray Source'
_exptl_absorpt_coefficient_mu 0.980
_exptl_absorpt_correction_T_max 1.00000
_exptl_absorpt_correction_T_min 0.62888
_exptl_absorpt_correction_type multi-scan
_exptl_absorpt_process_details
;
CrysAlisPro 1.171.38.46 (Rigaku Oxford Diffraction, 2015)
Empirical absorption correction using spherical harmonics,
 implemented in SCALE3 ABSPACK scaling algorithm.
;
_exptl_crystal_colour 'clear light colourless'
_exptl_crystal_colour_lustre clear
_exptl_crystal_colour_modifier light
_exptl_crystal_colour_primary colourless
_exptl_crystal_density_diffrn 1.493
_exptl_crystal_density_method 'not measured'
_exptl_crystal_description prism
_exptl_crystal_F_000 1216
_exptl_crystal_size_max 0.4
_exptl_crystal_size_mid 0.2
_exptl_crystal_size_min 0.1
_refine_diff_density_max 0.467
_refine_diff_density_min -0.554
_refine_diff_density_rms 0.065
_refine_ls_abs_structure_details 'Flack H D (1983), Acta Cryst. A39, 876-881'
_refine_ls_abs_structure_Flack 0.02(3)
_refine_ls_extinction_method none
_refine_ls_goodness_of_fit_ref 1.072
_refine_ls_hydrogen_treatment constr
_refine_ls_matrix_type full
_refine_ls_number_parameters 186
_refine_ls_number_reflns 2094
_refine_ls_number_restraints 1
_refine_ls_restrained_S_all 1.071
_refine_ls_R_factor_all 0.0606
_refine_ls_R_factor_gt 0.0525
_refine_ls_shift/su_max 0.000
_refine_ls_shift/su_mean 0.000
_refine_ls_structure_factor_coef Fsqd
_refine_ls_weighting_details 'calc w=1/[\s^2^(Fo^2^)+(0.0544P)^2^+1.6957P] where P=(Fo^2^+2Fc^2^)/3'
_refine_ls_weighting_scheme calc
_refine_ls_wR_factor_gt 0.1114
_refine_ls_wR_factor_ref 0.1154
_reflns_number_gt 1887
_reflns_number_total 2094
_reflns_threshold_expression >2sigma(I)
_cod_data_source_file ICA-2018-482-275.cif
_cod_data_source_block shi_3690_dabe
_cod_original_sg_symbol_Hall 'A 2 -2ac'
_cod_database_code 1563936
_chemical_oxdiff_formula C30H30N6O4Zn1
_chemical_oxdiff_usercomment ZnL1(2)
_reflns_odcompleteness_completeness 99.96
_reflns_odcompleteness_iscentric 1
_reflns_odcompleteness_theta 30.44
_olex2_refinement_description
;
1. Fixed Uiso
 At 1.2 times of:
  All C(H) groups
2.a Aromatic/amide H refined with riding coordinates:
 C3(H3), C4(H4), C6(H6), C7(H7), C9(H9), C10(H10), C12(H12), C13(H13),
 C14(H14), C15(H15), C16(H16)
;

loop_
_space_group_symop_id
_space_group_symop_operation_xyz
1 'x, y, z'
2 '-x, -y, z'
3 '-x+1/2, y, z+1/2'
4 'x+1/2, -y, z+1/2'
5 'x, y+1/2, z+1/2'
6 '-x, -y+1/2, z+1/2'
7 '-x+1/2, y+1/2, z+1'
8 'x+1/2, -y+1/2, z+1'

loop_
_atom_site_label
_atom_site_type_symbol
_atom_site_fract_x
_atom_site_fract_y
_atom_site_fract_z
_atom_site_U_iso_or_equiv
_atom_site_adp_type
_atom_site_occupancy
_atom_site_calc_flag
_atom_site_disorder_assembly
_atom_site_disorder_group
_atom_site_site_symmetry_order
_atom_site_refinement_flags_posn
_atom_site_refinement_flags_adp
_atom_site_refinement_flags_occupancy
Zn1 Zn 0.5000 0.5000 -0.14749(18) 0.0286(2) Uani 1 d . . 2 S T P
O1 O 0.5416(2) 0.57272(16) -0.0252(6) 0.0447(10) Uani 1 d . . 1 . . .
O2 O 0.6490(3) 0.5211(2) 0.0809(7) 0.0572(14) Uani 1 d . . 1 . . .
N1 N 0.6337(3) 0.90306(18) 0.9777(7) 0.0308(10) Uani 1 d . . 1 . . .
N2 N 0.5833(3) 0.96059(17) 1.1864(6) 0.0302(10) Uani 1 d . . 1 . . .
C1 C 0.6013(3) 0.5660(2) 0.0792(7) 0.0307(12) Uani 1 d . . 1 . . .
C2 C 0.6162(3) 0.6186(2) 0.2081(7) 0.0261(12) Uani 1 d . . 1 . . .
C3 C 0.5721(3) 0.6735(2) 0.1904(7) 0.0297(11) Uani 1 d . . 1 . . .
H3 H 0.5357 0.6791 0.0963 0.036 Uiso 1 calc . . 1 R . .
C4 C 0.5827(3) 0.7198(2) 0.3131(7) 0.0310(13) Uani 1 d . . 1 . . .
H4 H 0.5534 0.7565 0.2994 0.037 Uiso 1 calc . . 1 R . .
C5 C 0.6355(3) 0.7133(2) 0.4558(7) 0.0253(11) Uani 1 d . . 1 . . .
C6 C 0.6793(3) 0.6576(2) 0.4715(7) 0.0321(12) Uani 1 d . . 1 . . .
H6 H 0.7149 0.6514 0.5667 0.039 Uiso 1 calc . . 1 R . .
C7 C 0.6701(3) 0.6117(2) 0.3459(9) 0.0368(12) Uani 1 d . . 1 . . .
H7 H 0.7011 0.5756 0.3559 0.044 Uiso 1 calc . . 1 R . .
C8 C 0.6420(3) 0.7627(2) 0.5881(8) 0.0280(12) Uani 1 d . . 1 . . .
C9 C 0.6404(3) 0.8245(2) 0.5424(7) 0.0366(13) Uani 1 d . . 1 . . .
H9 H 0.6408 0.8352 0.4238 0.044 Uiso 1 calc . . 1 R . .
C10 C 0.6381(3) 0.8707(2) 0.6671(7) 0.0365(13) Uani 1 d . . 1 . . .
H10 H 0.6350 0.9118 0.6333 0.044 Uiso 1 calc . . 1 R . .
C11 C 0.6403(3) 0.8550(2) 0.8399(8) 0.0306(11) Uani 1 d . . 1 . . .
C12 C 0.6458(3) 0.7945(2) 0.8943(7) 0.0372(14) Uani 1 d . . 1 . . .
H12 H 0.6494 0.7850 1.0135 0.045 Uiso 1 calc . . 1 R . .
C13 C 0.6460(3) 0.7482(2) 0.7694(7) 0.0344(13) Uani 1 d . . 1 . . .
H13 H 0.6486 0.7072 0.8049 0.041 Uiso 1 calc . . 1 R . .
C14 C 0.5697(3) 0.9118(2) 1.0848(8) 0.0374(13) Uani 1 d . . 1 . . .
H14 H 0.5220 0.8873 1.0884 0.045 Uiso 1 calc . . 1 R . .
C15 C 0.6586(4) 0.9826(2) 1.1370(8) 0.0355(14) Uani 1 d . . 1 . . .
H15 H 0.6844 1.0171 1.1854 0.043 Uiso 1 calc . . 1 R . .
C16 C 0.6908(3) 0.9478(2) 1.0090(8) 0.0409(14) Uani 1 d . . 1 . . .
H16 H 0.7419 0.9532 0.9527 0.049 Uiso 1 calc . . 1 R . .

loop_
_atom_site_aniso_label
_atom_site_aniso_U_11
_atom_site_aniso_U_22
_atom_site_aniso_U_33
_atom_site_aniso_U_23
_atom_site_aniso_U_13
_atom_site_aniso_U_12
Zn1 0.0431(4) 0.0189(3) 0.0239(4) 0.000 0.000 0.0031(4)
O1 0.057(2) 0.034(2) 0.043(3) -0.0184(19) -0.016(2) 0.0116(19)
O2 0.076(3) 0.039(2) 0.056(3) -0.019(3) -0.017(3) 0.024(3)
N1 0.037(2) 0.021(2) 0.035(3) -0.006(2) -0.001(2) -0.0030(19)
N2 0.046(3) 0.023(2) 0.021(2) -0.0030(18) 0.009(2) 0.0001(19)
C1 0.040(3) 0.029(3) 0.022(3) -0.006(2) 0.004(3) -0.004(2)
C2 0.031(3) 0.020(3) 0.027(3) -0.006(2) 0.004(2) 0.004(2)
C3 0.036(3) 0.034(3) 0.020(3) -0.007(2) -0.005(2) -0.003(2)
C4 0.039(3) 0.019(2) 0.035(4) -0.003(2) -0.007(2) 0.006(2)
C5 0.027(3) 0.020(3) 0.029(3) -0.009(2) -0.001(2) -0.001(2)
C6 0.039(3) 0.036(3) 0.021(3) -0.002(2) -0.005(2) 0.008(2)
C7 0.050(3) 0.026(3) 0.034(3) -0.012(3) 0.008(3) 0.013(2)
C8 0.034(3) 0.023(3) 0.027(3) 0.005(2) 0.000(2) 0.005(2)
C9 0.047(3) 0.034(3) 0.029(3) 0.002(2) 0.001(2) 0.001(3)
C10 0.055(3) 0.022(3) 0.032(3) -0.001(2) 0.003(3) 0.003(3)
C11 0.036(2) 0.028(2) 0.028(3) -0.011(3) -0.005(3) 0.005(2)
C12 0.057(4) 0.033(3) 0.021(3) 0.000(2) -0.002(2) 0.004(3)
C13 0.049(3) 0.020(3) 0.034(3) -0.002(2) 0.002(3) 0.004(2)
C14 0.041(3) 0.031(3) 0.040(3) -0.012(3) -0.002(3) -0.003(2)
C15 0.050(4) 0.024(3) 0.033(4) -0.011(3) 0.000(3) -0.006(3)
C16 0.043(3) 0.038(3) 0.042(4) -0.010(3) 0.005(3) -0.012(3)

loop_
_atom_type_symbol
_atom_type_description
_atom_type_scat_dispersion_real
_atom_type_scat_dispersion_imag
_atom_type_scat_source
C C 0.0033 0.0016 'International Tables Vol C Tables 4.2.6.8 and 6.1.1.4'
H H 0.0000 0.0000 'International Tables Vol C Tables 4.2.6.8 and 6.1.1.4'
N N 0.0061 0.0033 'International Tables Vol C Tables 4.2.6.8 and 6.1.1.4'
O O 0.0106 0.0060 'International Tables Vol C Tables 4.2.6.8 and 6.1.1.4'
Zn Zn 0.2839 1.4301 'International Tables Vol C Tables 4.2.6.8 and 6.1.1.4'

loop_
_geom_angle_atom_site_label_1
_geom_angle_atom_site_label_2
_geom_angle_atom_site_label_3
_geom_angle
_geom_angle_site_symmetry_1
_geom_angle_site_symmetry_3
O1 Zn1 O1 123.0(3) 2_665 .
O1 Zn1 N2 114.46(17) 2_665 6_663
O1 Zn1 N2 100.40(15) . 6_663
O1 Zn1 N2 100.40(15) 2_665 5_543
O1 Zn1 N2 114.46(17) . 5_543
N2 Zn1 N2 102.9(3) 6_663 5_543
C1 O1 Zn1 118.0(3) . .
C14 N1 C11 126.2(4) . .
C14 N1 C16 108.2(5) . .
C16 N1 C11 125.5(5) . .
C14 N2 Zn1 126.2(4) . 5_556
C14 N2 C15 105.5(4) . .
C15 N2 Zn1 127.7(3) . 5_556
O1 C1 C2 116.1(4) . .
O2 C1 O1 124.7(5) . .
O2 C1 C2 119.1(5) . .
C3 C2 C1 120.1(5) . .
C7 C2 C1 120.7(4) . .
C7 C2 C3 119.2(5) . .
C4 C3 C2 119.7(5) . .
C3 C4 C5 122.0(4) . .
C4 C5 C6 117.5(4) . .
C4 C5 C8 120.3(4) . .
C6 C5 C8 122.2(4) . .
C7 C6 C5 120.4(5) . .
C2 C7 C6 121.1(4) . .
C9 C8 C5 122.1(5) . .
C9 C8 C13 117.4(5) . .
C13 C8 C5 120.5(4) . .
C10 C9 C8 122.1(5) . .
C11 C10 C9 118.8(5) . .
C10 C11 N1 120.3(5) . .
C10 C11 C12 122.1(5) . .
C12 C11 N1 117.6(5) . .
C11 C12 C13 119.1(5) . .
C12 C13 C8 120.5(5) . .
N1 C14 N2 110.1(5) . .
C16 C15 N2 110.3(5) . .
C15 C16 N1 105.8(5) . .

loop_
_geom_bond_atom_site_label_1
_geom_bond_atom_site_label_2
_geom_bond_distance
_geom_bond_site_symmetry_2
Zn1 O1 1.947(3) 2_665
Zn1 O1 1.947(3) .
Zn1 N2 2.024(4) 6_663
Zn1 N2 2.024(4) 5_543
O1 C1 1.250(6) .
O2 C1 1.237(6) .
N1 C11 1.481(7) .
N1 C14 1.321(7) .
N1 C16 1.353(6) .
N2 Zn1 2.024(4) 5_556
N2 C14 1.328(6) .
N2 C15 1.348(7) .
C1 C2 1.521(7) .
C2 C3 1.391(7) .
C2 C7 1.364(8) .
C3 C4 1.379(7) .
C4 C5 1.380(7) .
C5 C6 1.401(6) .
C5 C8 1.472(7) .
C6 C7 1.387(7) .
C8 C9 1.385(6) .
C8 C13 1.413(8) .
C9 C10 1.379(7) .
C10 C11 1.356(8) .
C11 C12 1.378(7) .
C12 C13 1.381(7) .
C15 C16 1.334(7) .
